data_7709375
loop_
_publ_author_name
'Chand, Kuldeep'
'Chu, Yu-Cheng'
'Wang, Tzai-Wei'
'Kao, Chai-Lin'
'Lin, Ya-Fan'
'Tsai, Ming-Li'
'Hsu, Sodio C.N.'

_publ_section_title
;
 Nitric oxide generation study of unsymmetrical \b-diketiminato copper(II)
 nitrite complexes
;
_journal_name_full 'Dalton Transactions'
_journal_paper_doi 10.1039/D1DT03711K
_journal_year 2022
_chemical_formula_moiety 'C23 H30 Cl Cu N3'
_chemical_formula_sum 'C23 H30 Cl Cu N3'
_chemical_formula_weight 447.49
_space_group_crystal_system monoclinic
_space_group_IT_number 14
_space_group_name_Hall '-P 2ybc'
_space_group_name_H-M_alt 'P 1 21/c 1'
_atom_sites_solution_hydrogens geom
_atom_sites_solution_primary dual
_audit_creation_date 2021-11-25
_audit_creation_method
;
Olex2 1.5
(compiled 2021.11.18 svn.ra9532c28 for OlexSys, GUI svn.r6429)
;
_audit_update_record
;
2021-11-25 deposited with the CCDC.	2022-01-28 downloaded from the CCDC.
;
_cell_angle_alpha 90
_cell_angle_beta 98.9140(10)
_cell_angle_gamma 90
_cell_formula_units_Z 8
_cell_length_a 19.0105(7)
_cell_length_b 15.2571(5)
_cell_length_c 15.5984(5)
_cell_measurement_reflns_used 9669
_cell_measurement_temperature 200.01
_cell_measurement_theta_max 25.00
_cell_measurement_theta_min 2.96
_cell_volume 4469.6(3)
_computing_molecular_graphics 'Olex2 1.5 (Dolomanov et al., 2009)'
_computing_publication_material 'Olex2 1.5 (Dolomanov et al., 2009)'
_computing_structure_refinement 'SHELXL 2018/3 (Sheldrick, 2015)'
_computing_structure_solution 'SHELXT 2018/2 (Sheldrick, 2018)'
_diffrn_ambient_temperature 200.01
_diffrn_measured_fraction_theta_full 0.997
_diffrn_measured_fraction_theta_max 0.997
_diffrn_measurement_device_type 'Bruker APEX-II CCD'
_diffrn_measurement_method '\f and \w scans'
_diffrn_radiation_type MoK\a
_diffrn_radiation_wavelength 0.71073
_diffrn_reflns_av_R_equivalents 0.0390
_diffrn_reflns_av_unetI/netI 0.0186
_diffrn_reflns_Laue_measured_fraction_full 0.997
_diffrn_reflns_Laue_measured_fraction_max 0.997
_diffrn_reflns_limit_h_max 22
_diffrn_reflns_limit_h_min -22
_diffrn_reflns_limit_k_max 18
_diffrn_reflns_limit_k_min -18
_diffrn_reflns_limit_l_max 18
_diffrn_reflns_limit_l_min -18
_diffrn_reflns_number 79616
_diffrn_reflns_point_group_measured_fraction_full 0.997
_diffrn_reflns_point_group_measured_fraction_max 0.997
_diffrn_reflns_theta_full 25.000
_diffrn_reflns_theta_max 25.000
_diffrn_reflns_theta_min 2.269
_diffrn_source_current 1.4
_diffrn_source_power 0.07
_diffrn_source_voltage 50.0
_diffrn_standards_number 0
_exptl_absorpt_coefficient_mu 1.110
_exptl_absorpt_correction_T_max 0.8424
_exptl_absorpt_correction_T_min 0.6529
_exptl_absorpt_correction_type multi-scan
_exptl_absorpt_process_details SADABS
_exptl_crystal_colour brown
_exptl_crystal_colour_primary brown
_exptl_crystal_density_diffrn 1.330
_exptl_crystal_density_method 'not measured'
_exptl_crystal_description prism
_exptl_crystal_F_000 1880
_exptl_crystal_size_max 0.42
_exptl_crystal_size_mid 0.35
_exptl_crystal_size_min 0.16
_refine_diff_density_max 0.308
_refine_diff_density_min -0.296
_refine_diff_density_rms 0.046
_refine_ls_extinction_method none
_refine_ls_goodness_of_fit_ref 1.064
_refine_ls_hydrogen_treatment constr
_refine_ls_matrix_type full
_refine_ls_number_parameters 536
_refine_ls_number_reflns 7851
_refine_ls_number_restraints 1753
_refine_ls_restrained_S_all 1.022
_refine_ls_R_factor_all 0.0383
_refine_ls_R_factor_gt 0.0284
_refine_ls_shift/su_max 0.001
_refine_ls_shift/su_mean 0.000
_refine_ls_structure_factor_coef Fsqd
_refine_ls_weighting_details 'w=1/[\s^2^(Fo^2^)+(0.0261P)^2^+3.6556P] where P=(Fo^2^+2Fc^2^)/3'
_refine_ls_weighting_scheme calc
_refine_ls_wR_factor_gt 0.0673
_refine_ls_wR_factor_ref 0.0738
_reflns_Friedel_coverage 0.000
_reflns_number_gt 6752
_reflns_number_total 7851
_reflns_threshold_expression 'I > 2\s(I)'
_cod_data_source_file d1dt03711k2.cif
_cod_data_source_block d18830
_cod_database_code 7709375
_shelx_shelxl_version_number 2018/3
_shelx_space_group_comment
;
The symmetry employed for this shelxl refinement is uniquely defined
by the following loop, which should always be used as a source of
symmetry information in preference to the above space-group names.
They are only intended as comments.
;
_shelx_estimated_absorpt_t_max 0.842
_shelx_estimated_absorpt_t_min 0.653
_olex2_refinement_description
;
1. Fixed Uiso
 At 1.2 times of:
  All C(H) groups, All C(H,H) groups
 At 1.5 times of:
  All C(H,H,H) groups
2. Rigid bond restraints
 C38, C40
 with sigma for 1-2 distances of 0.001 and sigma for 1-3 distances of 9.3
3. Uiso/Uaniso restraints and constraints
C1 \\sim C2 \\sim C3 \\sim C4 \\sim C5 \\sim C6 \\sim C7 \\sim C8 \\sim C9
\\sim C10 \\sim C11 \\sim C12 \\sim C13 \\sim C14 \\sim C15 \\sim C16 \\sim C17
\\sim C18 \\sim C19 \\sim C20 \\sim C21 \\sim C22 \\sim C23 \\sim C24 \\sim C25
\\sim C26 \\sim C27 \\sim C28 \\sim C29 \\sim C30 \\sim C31 \\sim C32 \\sim C33
\\sim C34 \\sim C35 \\sim C36 \\sim C37 \\sim C38 \\sim C39 \\sim C40 \\sim C41
\\sim C42 \\sim C43 \\sim C44 \\sim C45 \\sim C46 \\sim N1 \\sim N2 \\sim N3
\\sim N4 \\sim N5 \\sim N6 \\sim Cu1 \\sim Cu2 \\sim Cu3 \\sim Cl1 \\sim Cl2
\\sim Cl3: within 3.8A with sigma of 0.01 and sigma for terminal atoms of 0.2
within 3.8A
4. Others
 Sof(Cu3)=Sof(Cl3)=1-FVAR(1)
 Sof(Cu2)=Sof(Cl2)=FVAR(1)
5.a Ternary CH refined with riding coordinates:
 C12(H12), C15(H15), C35(H35), C38(H38)
5.b Secondary CH2 refined with riding coordinates:
 C18(H18A,H18B), C41(H41A,H41B)
5.c Aromatic/amide H refined with riding coordinates:
 C3(H3), C8(H8), C9(H9), C10(H10), C20(H20), C21(H21), C22(H22), C23(H23),
 C26(H26), C31(H31), C32(H32), C33(H33), C43(H43), C44(H44), C45(H45), C46(H46)
5.d Idealised Me refined as rotating group:
 C1(H1A,H1B,H1C), C5(H5A,H5B,H5C), C13(H13A,H13B,H13C), C14(H14A,H14B,H14C),
 C16(H16A,H16B,H16C), C17(H17A,H17B,H17C), C24(H24A,H24B,H24C), C28(H28A,H28B,
 H28C), C36(H36A,H36B,H36C), C37(H37A,H37B,H37C), C39(H39A,H39B,H39C), C40(H40A,
 H40B,H40C)
;
_olex2_submission_special_instructions 'No special instructions were received'

loop_
_space_group_symop_operation_xyz
'x, y, z'
'-x, y+1/2, -z+1/2'
'-x, -y, -z'
'x, -y-1/2, z-1/2'

loop_
_atom_site_label
_atom_site_type_symbol
_atom_site_fract_x
_atom_site_fract_y
_atom_site_fract_z
_atom_site_U_iso_or_equiv
_atom_site_adp_type
_atom_site_occupancy
_atom_site_site_symmetry_order
_atom_site_calc_flag
_atom_site_refinement_flags_posn
_atom_site_refinement_flags_adp
_atom_site_refinement_flags_occupancy
_atom_site_disorder_assembly
_atom_site_disorder_group
Cu1 Cu 0.26535(2) 0.72766(2) 0.58010(2) 0.02681(7) Uani 1 1 d . U . . .
Cl1 Cl 0.23978(3) 0.80555(4) 0.45665(4) 0.04594(15) Uani 1 1 d . U . . .
N1 N 0.36454(9) 0.70363(11) 0.56536(10) 0.0271(3) Uani 1 1 d . U . . .
N2 N 0.26797(9) 0.64733(12) 0.67690(10) 0.0308(4) Uani 1 1 d . U . . .
N3 N 0.17062(9) 0.76231(12) 0.61696(11) 0.0356(4) Uani 1 1 d . U . . .
C1 C 0.48400(12) 0.63851(16) 0.60250(16) 0.0415(5) Uani 1 1 d . U . . .
H1A H 0.488109 0.632624 0.540907 0.062 Uiso 1 1 calc R U . . .
H1B H 0.505090 0.587059 0.634234 0.062 Uiso 1 1 calc R U . . .
H1C H 0.509167 0.691423 0.625973 0.062 Uiso 1 1 calc R U . . .
C2 C 0.40656(11) 0.64530(13) 0.61231(13) 0.0298(4) Uani 1 1 d . U . . .
C3 C 0.38461(12) 0.59075(14) 0.67466(13) 0.0338(5) Uani 1 1 d . U . . .
H3 H 0.417328 0.546613 0.697986 0.041 Uiso 1 1 calc R U . . .
C4 C 0.32035(12) 0.59336(14) 0.70674(13) 0.0335(5) Uani 1 1 d . U . . .
C5 C 0.31288(14) 0.53236(18) 0.78107(16) 0.0501(6) Uani 1 1 d . U . . .
H5A H 0.353555 0.492160 0.790371 0.075 Uiso 1 1 calc R U . . .
H5B H 0.268714 0.498619 0.767191 0.075 Uiso 1 1 calc R U . . .
H5C H 0.311516 0.566717 0.833870 0.075 Uiso 1 1 calc R U . . .
C6 C 0.39768(10) 0.75195(13) 0.50259(12) 0.0275(4) Uani 1 1 d . U . . .
C7 C 0.43395(11) 0.82983(14) 0.52731(13) 0.0325(4) Uani 1 1 d . U . . .
C8 C 0.47003(12) 0.87099(15) 0.46761(14) 0.0390(5) Uani 1 1 d . U . . .
H8 H 0.496244 0.922940 0.484015 0.047 Uiso 1 1 calc R U . . .
C9 C 0.46860(13) 0.83801(16) 0.38498(15) 0.0412(5) Uani 1 1 d . U . . .
H9 H 0.493861 0.866875 0.345167 0.049 Uiso 1 1 calc R U . . .
C10 C 0.43043(12) 0.76315(15) 0.36057(14) 0.0358(5) Uani 1 1 d . U . . .
H10 H 0.428776 0.741362 0.303244 0.043 Uiso 1 1 calc R U . . .
C11 C 0.39420(11) 0.71873(13) 0.41817(13) 0.0296(4) Uani 1 1 d . U . . .
C12 C 0.43426(12) 0.87044(15) 0.61649(14) 0.0380(5) Uani 1 1 d . U . . .
H12 H 0.415167 0.825857 0.653875 0.046 Uiso 1 1 calc R U . . .
C13 C 0.50859(15) 0.89568(19) 0.66038(17) 0.0558(7) Uani 1 1 d . U . . .
H13A H 0.506397 0.916769 0.719248 0.084 Uiso 1 1 calc R U . . .
H13B H 0.527378 0.942154 0.626923 0.084 Uiso 1 1 calc R U . . .
H13C H 0.539889 0.844377 0.663234 0.084 Uiso 1 1 calc R U . . .
C14 C 0.38467(15) 0.94975(17) 0.60935(17) 0.0522(6) Uani 1 1 d . U . . .
H14A H 0.402394 0.994715 0.573231 0.078 Uiso 1 1 calc R U . . .
H14B H 0.383106 0.973583 0.667360 0.078 Uiso 1 1 calc R U . . .
H14C H 0.336699 0.931826 0.582862 0.078 Uiso 1 1 calc R U . . .
C15 C 0.35296(11) 0.63595(14) 0.38981(13) 0.0341(5) Uani 1 1 d . U . . .
H15 H 0.323316 0.621536 0.435559 0.041 Uiso 1 1 calc R U . . .
C16 C 0.40194(15) 0.55812(16) 0.38280(18) 0.0532(7) Uani 1 1 d . U . . .
H16A H 0.373249 0.506128 0.364425 0.080 Uiso 1 1 calc R U . . .
H16B H 0.430859 0.547062 0.439426 0.080 Uiso 1 1 calc R U . . .
H16C H 0.433214 0.571098 0.340045 0.080 Uiso 1 1 calc R U . . .
C17 C 0.30201(13) 0.64867(17) 0.30436(15) 0.0464(6) Uani 1 1 d . U . . .
H17A H 0.329336 0.664418 0.258264 0.070 Uiso 1 1 calc R U . . .
H17B H 0.268185 0.695649 0.311306 0.070 Uiso 1 1 calc R U . . .
H17C H 0.275937 0.594081 0.288911 0.070 Uiso 1 1 calc R U . . .
C18 C 0.20634(12) 0.64937(16) 0.72212(13) 0.0376(5) Uani 1 1 d . U . . .
H18A H 0.222271 0.661480 0.784458 0.045 Uiso 1 1 calc R U . . .
H18B H 0.182681 0.591384 0.717174 0.045 Uiso 1 1 calc R U . . .
C19 C 0.15492(11) 0.71752(16) 0.68533(14) 0.0377(5) Uani 1 1 d . U . . .
C20 C 0.09245(13) 0.73296(18) 0.71868(16) 0.0482(6) Uani 1 1 d . U . . .
H20 H 0.082641 0.700959 0.767721 0.058 Uiso 1 1 calc R U . . .
C21 C 0.04506(14) 0.7943(2) 0.68088(18) 0.0576(7) Uani 1 1 d . U . . .
H21 H 0.002232 0.805487 0.703265 0.069 Uiso 1 1 calc R U . . .
C22 C 0.06060(14) 0.8393(2) 0.60991(19) 0.0569(7) Uani 1 1 d . U . . .
H22 H 0.028246 0.881511 0.581807 0.068 Uiso 1 1 calc R U . . .
C23 C 0.12368(12) 0.82237(17) 0.58001(16) 0.0461(6) Uani 1 1 d . U . . .
H23 H 0.134469 0.854358 0.531437 0.055 Uiso 1 1 calc R U . . .
N4 N 0.22052(9) 0.27901(14) 0.72355(12) 0.0401(4) Uani 1 1 d . U . . .
N5 N 0.26389(9) 0.38206(12) 0.58846(11) 0.0329(4) Uani 1 1 d . U . . .
N6 N 0.14928(9) 0.47847(12) 0.57181(11) 0.0330(4) Uani 1 1 d . U . . .
C24 C 0.31710(14) 0.1879(2) 0.80169(19) 0.0626(8) Uani 1 1 d . U . . .
H24A H 0.362316 0.163840 0.789489 0.094 Uiso 1 1 calc R U . . .
H24B H 0.282941 0.140110 0.803719 0.094 Uiso 1 1 calc R U . . .
H24C H 0.324952 0.218279 0.857711 0.094 Uiso 1 1 calc R U . . .
C25 C 0.28783(12) 0.25203(17) 0.73072(15) 0.0423(5) Uani 1 1 d . U . . .
C26 C 0.33592(11) 0.27987(16) 0.67751(15) 0.0415(5) Uani 1 1 d . U . . .
H26 H 0.381891 0.253996 0.688344 0.050 Uiso 1 1 calc R U . . .
C27 C 0.32499(11) 0.34069(15) 0.61065(13) 0.0347(5) Uani 1 1 d . U . . .
C28 C 0.38690(12) 0.35951(17) 0.56339(16) 0.0439(6) Uani 1 1 d . U . . .
H28A H 0.372137 0.350476 0.500991 0.066 Uiso 1 1 calc R U . . .
H28B H 0.426387 0.319902 0.584482 0.066 Uiso 1 1 calc R U . . .
H28C H 0.402348 0.420350 0.574015 0.066 Uiso 1 1 calc R U . . .
C29 C 0.17801(12) 0.24107(17) 0.78362(15) 0.0423(5) Uani 1 1 d . U . . .
C30 C 0.13968(12) 0.16393(18) 0.76030(16) 0.0475(6) Uani 1 1 d . U . . .
C31 C 0.10284(13) 0.12645(19) 0.82165(18) 0.0554(7) Uani 1 1 d . U . . .
H31 H 0.077115 0.073612 0.807907 0.066 Uiso 1 1 calc R U . . .
C32 C 0.10292(13) 0.1643(2) 0.90168(18) 0.0571(7) Uani 1 1 d . U . . .
H32 H 0.078546 0.136582 0.943049 0.068 Uiso 1 1 calc R U . . .
C33 C 0.13785(14) 0.2414(2) 0.92190(17) 0.0552(7) Uani 1 1 d . U . . .
H33 H 0.136173 0.267983 0.976622 0.066 Uiso 1 1 calc R U . . .
C34 C 0.17618(13) 0.28195(18) 0.86305(15) 0.0474(6) Uani 1 1 d . U . . .
C35 C 0.13740(15) 0.1211(2) 0.67210(19) 0.0585(7) Uani 1 1 d . U . . .
H35 H 0.157804 0.163808 0.634011 0.070 Uiso 1 1 calc R U . . .
C36 C 0.18280(19) 0.0379(2) 0.6764(3) 0.0862(11) Uani 1 1 d . U . . .
H36A H 0.165553 -0.004473 0.715495 0.129 Uiso 1 1 calc R U . . .
H36B H 0.232555 0.052588 0.698101 0.129 Uiso 1 1 calc R U . . .
H36C H 0.179371 0.012369 0.618216 0.129 Uiso 1 1 calc R U . . .
C37 C 0.06155(18) 0.1006(3) 0.6289(2) 0.0854(11) Uani 1 1 d . U . . .
H37A H 0.062568 0.075172 0.571462 0.128 Uiso 1 1 calc R U . . .
H37B H 0.033481 0.154757 0.622888 0.128 Uiso 1 1 calc R U . . .
H37C H 0.039898 0.058785 0.664772 0.128 Uiso 1 1 calc R U . . .
C38 C 0.21298(16) 0.3675(2) 0.88656(18) 0.0642(7) Uani 1 1 d . U . . .
H38 H 0.241216 0.382094 0.839442 0.077 Uiso 1 1 calc R U . . .
C39 C 0.2650(2) 0.3637(3) 0.9715(2) 0.1021(14) Uani 1 1 d . U . . .
H39A H 0.284198 0.422372 0.985988 0.153 Uiso 1 1 calc R U . . .
H39B H 0.304072 0.323568 0.964971 0.153 Uiso 1 1 calc R U . . .
H39C H 0.240104 0.342674 1.018041 0.153 Uiso 1 1 calc R U . . .
C40 C 0.1590(2) 0.4402(2) 0.8888(3) 0.0923(11) Uani 1 1 d . U . . .
H40A H 0.130515 0.428200 0.934755 0.138 Uiso 1 1 calc R U . . .
H40B H 0.127597 0.443032 0.832700 0.138 Uiso 1 1 calc R U . . .
H40C H 0.183795 0.496208 0.900254 0.138 Uiso 1 1 calc R U . . .
C41 C 0.25884(11) 0.44669(15) 0.51917(14) 0.0374(5) Uani 1 1 d . U . . .
H41A H 0.259630 0.416587 0.463106 0.045 Uiso 1 1 calc R U . . .
H41B H 0.300419 0.486484 0.529694 0.045 Uiso 1 1 calc R U . . .
C42 C 0.19197(11) 0.49885(14) 0.51446(13) 0.0325(4) Uani 1 1 d . U . . .
C43 C 0.17510(12) 0.56487(16) 0.45368(15) 0.0408(5) Uani 1 1 d . U . . .
H43 H 0.205861 0.577180 0.412670 0.049 Uiso 1 1 calc R U . . .
C44 C 0.11379(13) 0.61226(17) 0.45311(17) 0.0471(6) Uani 1 1 d . U . . .
H44 H 0.101295 0.657532 0.411741 0.057 Uiso 1 1 calc R U . . .
C45 C 0.07065(13) 0.59280(17) 0.51389(17) 0.0472(6) Uani 1 1 d . U . . .
H45 H 0.028504 0.625642 0.516022 0.057 Uiso 1 1 calc R U . . .
C46 C 0.08927(12) 0.52542(16) 0.57133(15) 0.0409(5) Uani 1 1 d . U . . .
H46 H 0.058723 0.511466 0.612145 0.049 Uiso 1 1 calc R U . . .
Cu2 Cu 0.1785(3) 0.3700(4) 0.6415(4) 0.0388(9) Uani 0.59(3) 1 d . U P A 1
Cl2 Cl 0.0649(3) 0.3340(4) 0.6501(3) 0.0485(13) Uani 0.59(3) 1 d . U P A 1
Cu3 Cu 0.1787(3) 0.3638(5) 0.6381(5) 0.0269(8) Uani 0.41(3) 1 d . U P A 2
Cl3 Cl 0.0660(5) 0.3522(15) 0.6621(11) 0.093(3) Uani 0.41(3) 1 d . U P A 2

loop_
_atom_site_aniso_label
_atom_site_aniso_U_11
_atom_site_aniso_U_22
_atom_site_aniso_U_33
_atom_site_aniso_U_23
_atom_site_aniso_U_13
_atom_site_aniso_U_12
Cu1 0.02673(13) 0.03070(14) 0.02364(12) 0.00131(10) 0.00595(9) -0.00096(10)
Cl1 0.0418(3) 0.0611(4) 0.0366(3) 0.0193(3) 0.0111(2) 0.0163(3)
N1 0.0292(8) 0.0284(9) 0.0243(8) 0.0040(7) 0.0059(7) -0.0020(7)
N2 0.0327(9) 0.0370(9) 0.0236(8) 0.0002(7) 0.0076(7) -0.0063(7)
N3 0.0316(9) 0.0423(10) 0.0340(9) -0.0063(8) 0.0088(7) -0.0017(8)
C1 0.0328(12) 0.0447(14) 0.0470(13) 0.0113(11) 0.0064(10) 0.0066(10)
C2 0.0329(10) 0.0279(10) 0.0282(9) 0.0001(8) 0.0040(8) 0.0000(8)
C3 0.0398(11) 0.0303(11) 0.0307(10) 0.0067(9) 0.0029(9) 0.0028(9)
C4 0.0409(11) 0.0334(11) 0.0260(9) 0.0036(9) 0.0042(8) -0.0076(9)
C5 0.0574(16) 0.0525(16) 0.0411(13) 0.0197(12) 0.0104(11) -0.0053(13)
C6 0.0262(9) 0.0294(10) 0.0279(9) 0.0060(8) 0.0071(8) 0.0014(8)
C7 0.0344(10) 0.0316(11) 0.0319(10) 0.0042(9) 0.0069(8) -0.0020(9)
C8 0.0436(12) 0.0349(12) 0.0400(11) 0.0033(9) 0.0110(10) -0.0103(10)
C9 0.0463(13) 0.0429(13) 0.0383(12) 0.0084(10) 0.0186(10) -0.0056(10)
C10 0.0423(12) 0.0387(12) 0.0289(10) 0.0020(9) 0.0137(9) 0.0002(10)
C11 0.0288(10) 0.0302(10) 0.0309(10) 0.0031(8) 0.0078(8) 0.0028(8)
C12 0.0476(13) 0.0350(12) 0.0322(11) -0.0001(9) 0.0087(9) -0.0106(10)
C13 0.0594(16) 0.0609(17) 0.0434(14) -0.0046(13) -0.0032(12) -0.0122(14)
C14 0.0614(17) 0.0478(15) 0.0500(14) -0.0080(12) 0.0164(12) -0.0002(13)
C15 0.0375(11) 0.0343(11) 0.0320(10) -0.0015(9) 0.0104(9) -0.0031(9)
C16 0.0597(16) 0.0349(14) 0.0644(17) -0.0067(12) 0.0072(13) 0.0047(12)
C17 0.0486(14) 0.0501(15) 0.0393(13) -0.0047(11) 0.0025(11) -0.0041(12)
C18 0.0386(11) 0.0492(13) 0.0274(10) -0.0035(9) 0.0124(9) -0.0121(10)
C19 0.0332(11) 0.0500(13) 0.0311(10) -0.0129(9) 0.0090(9) -0.0113(10)
C20 0.0385(12) 0.0677(16) 0.0419(12) -0.0117(12) 0.0170(10) -0.0107(12)
C21 0.0392(13) 0.0787(18) 0.0584(15) -0.0226(14) 0.0189(12) -0.0022(13)
C22 0.0397(13) 0.0663(17) 0.0656(16) -0.0110(14) 0.0110(12) 0.0106(12)
C23 0.0382(12) 0.0518(14) 0.0495(13) -0.0028(11) 0.0103(10) 0.0061(11)
N4 0.0291(9) 0.0579(12) 0.0332(9) 0.0164(8) 0.0050(7) -0.0014(8)
N5 0.0288(9) 0.0434(10) 0.0275(8) 0.0062(7) 0.0073(7) -0.0011(8)
N6 0.0290(9) 0.0408(10) 0.0290(8) -0.0027(7) 0.0041(7) -0.0022(8)
C24 0.0371(14) 0.084(2) 0.0646(17) 0.0417(16) 0.0017(12) 0.0066(14)
C25 0.0302(11) 0.0566(14) 0.0388(11) 0.0141(10) 0.0016(9) -0.0011(10)
C26 0.0252(10) 0.0547(14) 0.0440(12) 0.0118(11) 0.0034(9) 0.0043(10)
C27 0.0260(10) 0.0459(12) 0.0322(10) -0.0003(9) 0.0045(8) -0.0025(9)
C28 0.0311(12) 0.0573(16) 0.0461(13) 0.0083(11) 0.0141(10) 0.0032(11)
C29 0.0291(10) 0.0592(14) 0.0384(11) 0.0237(10) 0.0046(9) 0.0008(10)
C30 0.0336(11) 0.0579(14) 0.0503(13) 0.0230(11) 0.0040(10) 0.0011(11)
C31 0.0369(12) 0.0628(16) 0.0656(16) 0.0307(13) 0.0050(12) -0.0022(11)
C32 0.0372(12) 0.0788(18) 0.0577(15) 0.0395(14) 0.0153(11) 0.0037(13)
C33 0.0456(13) 0.0809(18) 0.0406(13) 0.0242(13) 0.0117(11) 0.0024(13)
C34 0.0383(12) 0.0668(15) 0.0371(11) 0.0182(11) 0.0061(10) -0.0040(11)
C35 0.0508(15) 0.0619(16) 0.0627(16) 0.0131(13) 0.0085(13) -0.0036(13)
C36 0.082(2) 0.069(2) 0.105(3) -0.002(2) 0.006(2) 0.0097(19)
C37 0.072(2) 0.100(3) 0.078(2) -0.004(2) -0.0091(18) -0.007(2)
C38 0.0695(17) 0.0814(18) 0.0430(13) 0.0055(13) 0.0130(13) -0.0200(13)
C39 0.097(3) 0.135(4) 0.069(2) -0.013(2) -0.006(2) -0.038(3)
C40 0.115(3) 0.070(2) 0.095(3) 0.001(2) 0.025(2) -0.0085(16)
C41 0.0320(11) 0.0480(13) 0.0336(10) 0.0093(9) 0.0093(9) 0.0007(9)
C42 0.0275(10) 0.0390(11) 0.0304(10) -0.0011(9) 0.0028(8) -0.0059(9)
C43 0.0339(11) 0.0459(13) 0.0416(12) 0.0075(10) 0.0025(9) -0.0061(10)
C44 0.0399(12) 0.0430(13) 0.0548(13) 0.0081(11) -0.0043(11) -0.0024(10)
C45 0.0345(12) 0.0454(13) 0.0597(14) -0.0027(12) 0.0016(11) 0.0040(10)
C46 0.0332(11) 0.0492(13) 0.0407(11) -0.0057(10) 0.0076(9) 0.0006(10)
Cu2 0.0281(10) 0.0599(17) 0.0297(10) 0.0111(9) 0.0085(7) -0.0021(9)
Cl2 0.0216(11) 0.069(2) 0.0545(18) 0.0324(16) 0.0055(11) 0.0018(9)
Cu3 0.0199(12) 0.0382(14) 0.0226(11) 0.0086(8) 0.0029(8) 0.0047(9)
Cl3 0.039(2) 0.135(6) 0.113(5) 0.086(4) 0.034(3) 0.020(3)

loop_
_atom_type_symbol
_atom_type_description
_atom_type_scat_dispersion_real
_atom_type_scat_dispersion_imag
_atom_type_scat_source
C C 0.0033 0.0016 'International Tables Vol C Tables 4.2.6.8 and 6.1.1.4'
H H 0.0000 0.0000 'International Tables Vol C Tables 4.2.6.8 and 6.1.1.4'
Cl Cl 0.1484 0.1585 'International Tables Vol C Tables 4.2.6.8 and 6.1.1.4'
Cu Cu 0.3201 1.2651 'International Tables Vol C Tables 4.2.6.8 and 6.1.1.4'
N N 0.0061 0.0033 'International Tables Vol C Tables 4.2.6.8 and 6.1.1.4'

loop_
_geom_angle_atom_site_label_1
_geom_angle_atom_site_label_2
_geom_angle_atom_site_label_3
_geom_angle
_geom_angle_site_symmetry_1
_geom_angle_site_symmetry_3
_geom_angle_publ_flag
N1 Cu1 Cl1 94.71(5) . . ?
N1 Cu1 N3 169.37(7) . . ?
N2 Cu1 Cl1 167.37(5) . . ?
N2 Cu1 N1 93.65(7) . . ?
N2 Cu1 N3 82.06(7) . . ?
N3 Cu1 Cl1 91.21(5) . . ?
C2 N1 Cu1 124.20(13) . . ?
C2 N1 C6 115.12(16) . . ?
C6 N1 Cu1 120.66(12) . . ?
C4 N2 Cu1 126.56(14) . . ?
C4 N2 C18 117.47(17) . . ?
C18 N2 Cu1 115.94(14) . . ?
C19 N3 Cu1 114.03(15) . . ?
C19 N3 C23 118.3(2) . . ?
C23 N3 Cu1 127.66(16) . . ?
H1A C1 H1B 109.5 . . ?
H1A C1 H1C 109.5 . . ?
H1B C1 H1C 109.5 . . ?
C2 C1 H1A 109.5 . . ?
C2 C1 H1B 109.5 . . ?
C2 C1 H1C 109.5 . . ?
N1 C2 C1 120.04(18) . . ?
N1 C2 C3 124.23(19) . . ?
C3 C2 C1 115.66(18) . . ?
C2 C3 H3 116.2 . . ?
C4 C3 C2 127.5(2) . . ?
C4 C3 H3 116.2 . . ?
N2 C4 C3 123.21(19) . . ?
N2 C4 C5 120.0(2) . . ?
C3 C4 C5 116.8(2) . . ?
C4 C5 H5A 109.5 . . ?
C4 C5 H5B 109.5 . . ?
C4 C5 H5C 109.5 . . ?
H5A C5 H5B 109.5 . . ?
H5A C5 H5C 109.5 . . ?
H5B C5 H5C 109.5 . . ?
C7 C6 N1 119.65(17) . . ?
C7 C6 C11 121.04(18) . . ?
C11 C6 N1 119.29(18) . . ?
C6 C7 C12 122.02(18) . . ?
C8 C7 C6 118.23(19) . . ?
C8 C7 C12 119.75(19) . . ?
C7 C8 H8 119.3 . . ?
C9 C8 C7 121.4(2) . . ?
C9 C8 H8 119.3 . . ?
C8 C9 H9 120.2 . . ?
C10 C9 C8 119.6(2) . . ?
C10 C9 H9 120.2 . . ?
C9 C10 H10 119.4 . . ?
C9 C10 C11 121.3(2) . . ?
C11 C10 H10 119.4 . . ?
C6 C11 C15 121.47(18) . . ?
C10 C11 C6 118.32(19) . . ?
C10 C11 C15 120.21(18) . . ?
C7 C12 H12 107.8 . . ?
C7 C12 C14 109.93(19) . . ?
C13 C12 C7 112.7(2) . . ?
C13 C12 H12 107.8 . . ?
C13 C12 C14 110.6(2) . . ?
C14 C12 H12 107.8 . . ?
C12 C13 H13A 109.5 . . ?
C12 C13 H13B 109.5 . . ?
C12 C13 H13C 109.5 . . ?
H13A C13 H13B 109.5 . . ?
H13A C13 H13C 109.5 . . ?
H13B C13 H13C 109.5 . . ?
C12 C14 H14A 109.5 . . ?
C12 C14 H14B 109.5 . . ?
C12 C14 H14C 109.5 . . ?
H14A C14 H14B 109.5 . . ?
H14A C14 H14C 109.5 . . ?
H14B C14 H14C 109.5 . . ?
C11 C15 H15 107.3 . . ?
C11 C15 C16 112.10(18) . . ?
C11 C15 C17 112.12(18) . . ?
C16 C15 H15 107.3 . . ?
C16 C15 C17 110.31(19) . . ?
C17 C15 H15 107.3 . . ?
C15 C16 H16A 109.5 . . ?
C15 C16 H16B 109.5 . . ?
C15 C16 H16C 109.5 . . ?
H16A C16 H16B 109.5 . . ?
H16A C16 H16C 109.5 . . ?
H16B C16 H16C 109.5 . . ?
C15 C17 H17A 109.5 . . ?
C15 C17 H17B 109.5 . . ?
C15 C17 H17C 109.5 . . ?
H17A C17 H17B 109.5 . . ?
H17A C17 H17C 109.5 . . ?
H17B C17 H17C 109.5 . . ?
N2 C18 H18A 109.4 . . ?
N2 C18 H18B 109.4 . . ?
N2 C18 C19 111.04(18) . . ?
H18A C18 H18B 108.0 . . ?
C19 C18 H18A 109.4 . . ?
C19 C18 H18B 109.4 . . ?
N3 C19 C18 116.86(19) . . ?
N3 C19 C20 121.4(2) . . ?
C20 C19 C18 121.7(2) . . ?
C19 C20 H20 120.0 . . ?
C21 C20 C19 119.9(2) . . ?
C21 C20 H20 120.0 . . ?
C20 C21 H21 120.7 . . ?
C20 C21 C22 118.7(2) . . ?
C22 C21 H21 120.7 . . ?
C21 C22 H22 120.4 . . ?
C21 C22 C23 119.1(3) . . ?
C23 C22 H22 120.4 . . ?
N3 C23 C22 122.5(2) . . ?
N3 C23 H23 118.7 . . ?
C22 C23 H23 118.7 . . ?
C25 N4 C29 116.54(18) . . ?
C25 N4 Cu2 124.0(2) . . ?
C25 N4 Cu3 123.4(3) . . ?
C29 N4 Cu2 119.4(2) . . ?
C29 N4 Cu3 120.1(3) . . ?
C27 N5 C41 118.21(17) . . ?
C27 N5 Cu2 127.1(2) . . ?
C27 N5 Cu3 126.0(2) . . ?
C41 N5 Cu2 114.68(19) . . ?
C41 N5 Cu3 115.8(2) . . ?
C42 N6 C46 118.37(19) . . ?
C42 N6 Cu2 114.1(2) . . ?
C42 N6 Cu3 112.8(2) . . ?
C46 N6 Cu2 127.2(2) . . ?
C46 N6 Cu3 128.1(3) . . ?
H24A C24 H24B 109.5 . . ?
H24A C24 H24C 109.5 . . ?
H24B C24 H24C 109.5 . . ?
C25 C24 H24A 109.5 . . ?
C25 C24 H24B 109.5 . . ?
C25 C24 H24C 109.5 . . ?
N4 C25 C24 120.0(2) . . ?
N4 C25 C26 124.5(2) . . ?
C26 C25 C24 115.5(2) . . ?
C25 C26 H26 116.0 . . ?
C27 C26 C25 128.0(2) . . ?
C27 C26 H26 116.0 . . ?
N5 C27 C26 122.68(19) . . ?
N5 C27 C28 120.1(2) . . ?
C26 C27 C28 117.19(19) . . ?
C27 C28 H28A 109.5 . . ?
C27 C28 H28B 109.5 . . ?
C27 C28 H28C 109.5 . . ?
H28A C28 H28B 109.5 . . ?
H28A C28 H28C 109.5 . . ?
H28B C28 H28C 109.5 . . ?
C30 C29 N4 119.1(2) . . ?
C34 C29 N4 119.3(2) . . ?
C34 C29 C30 121.5(2) . . ?
C29 C30 C35 122.5(2) . . ?
C31 C30 C29 117.6(3) . . ?
C31 C30 C35 119.9(3) . . ?
C30 C31 H31 119.3 . . ?
C32 C31 C30 121.4(3) . . ?
C32 C31 H31 119.3 . . ?
C31 C32 H32 119.9 . . ?
C33 C32 C31 120.3(2) . . ?
C33 C32 H32 119.9 . . ?
C32 C33 H33 119.6 . . ?
C32 C33 C34 120.9(3) . . ?
C34 C33 H33 119.6 . . ?
C29 C34 C33 118.2(3) . . ?
C29 C34 C38 122.2(2) . . ?
C33 C34 C38 119.6(3) . . ?
C30 C35 H35 107.4 . . ?
C30 C35 C36 112.4(2) . . ?
C30 C35 C37 112.3(3) . . ?
C36 C35 H35 107.4 . . ?
C37 C35 H35 107.4 . . ?
C37 C35 C36 109.7(3) . . ?
C35 C36 H36A 109.5 . . ?
C35 C36 H36B 109.5 . . ?
C35 C36 H36C 109.5 . . ?
H36A C36 H36B 109.5 . . ?
H36A C36 H36C 109.5 . . ?
H36B C36 H36C 109.5 . . ?
C35 C37 H37A 109.5 . . ?
C35 C37 H37B 109.5 . . ?
C35 C37 H37C 109.5 . . ?
H37A C37 H37B 109.5 . . ?
H37A C37 H37C 109.5 . . ?
H37B C37 H37C 109.5 . . ?
C34 C38 H38 107.3 . . ?
C34 C38 C39 113.2(3) . . ?
C34 C38 C40 110.5(3) . . ?
C39 C38 H38 107.3 . . ?
C40 C38 H38 107.3 . . ?
C40 C38 C39 111.0(3) . . ?
C38 C39 H39A 109.5 . . ?
C38 C39 H39B 109.5 . . ?
C38 C39 H39C 109.5 . . ?
H39A C39 H39B 109.5 . . ?
H39A C39 H39C 109.5 . . ?
H39B C39 H39C 109.5 . . ?
C38 C40 H40A 109.5 . . ?
C38 C40 H40B 109.5 . . ?
C38 C40 H40C 109.5 . . ?
H40A C40 H40B 109.5 . . ?
H40A C40 H40C 109.5 . . ?
H40B C40 H40C 109.5 . . ?
N5 C41 H41A 109.5 . . ?
N5 C41 H41B 109.5 . . ?
N5 C41 C42 110.83(17) . . ?
H41A C41 H41B 108.1 . . ?
C42 C41 H41A 109.5 . . ?
C42 C41 H41B 109.5 . . ?
N6 C42 C41 116.41(19) . . ?
N6 C42 C43 121.8(2) . . ?
C43 C42 C41 121.75(19) . . ?
C42 C43 H43 120.2 . . ?
C44 C43 C42 119.6(2) . . ?
C44 C43 H43 120.2 . . ?
C43 C44 H44 120.7 . . ?
C43 C44 C45 118.5(2) . . ?
C45 C44 H44 120.7 . . ?
C44 C45 H45 120.4 . . ?
C46 C45 C44 119.3(2) . . ?
C46 C45 H45 120.4 . . ?
N6 C46 C45 122.3(2) . . ?
N6 C46 H46 118.8 . . ?
C45 C46 H46 118.8 . . ?
N4 Cu2 N6 168.8(4) . . ?
N4 Cu2 Cl2 94.9(3) . . ?
N5 Cu2 N4 93.6(2) . . ?
N5 Cu2 N6 82.6(2) . . ?
N5 Cu2 Cl2 157.1(4) . . ?
N6 Cu2 Cl2 92.6(2) . . ?
N4 Cu3 N6 163.9(4) . . ?
N4 Cu3 Cl3 97.6(4) . . ?
N5 Cu3 N4 95.3(3) . . ?
N5 Cu3 N6 81.7(3) . . ?
N5 Cu3 Cl3 165.4(5) . . ?
N6 Cu3 Cl3 87.6(5) . . ?

loop_
_geom_bond_atom_site_label_1
_geom_bond_atom_site_label_2
_geom_bond_distance
_geom_bond_site_symmetry_2
_geom_bond_publ_flag
Cu1 Cl1 2.2510(6) . ?
Cu1 N1 1.9689(16) . ?
Cu1 N2 1.9393(17) . ?
Cu1 N3 2.0431(18) . ?
N1 C2 1.336(3) . ?
N1 C6 1.446(2) . ?
N2 C4 1.320(3) . ?
N2 C18 1.459(3) . ?
N3 C19 1.339(3) . ?
N3 C23 1.345(3) . ?
C1 H1A 0.9800 . ?
C1 H1B 0.9800 . ?
C1 H1C 0.9800 . ?
C1 C2 1.507(3) . ?
C2 C3 1.392(3) . ?
C3 H3 0.9500 . ?
C3 C4 1.391(3) . ?
C4 C5 1.511(3) . ?
C5 H5A 0.9800 . ?
C5 H5B 0.9800 . ?
C5 H5C 0.9800 . ?
C6 C7 1.398(3) . ?
C6 C11 1.403(3) . ?
C7 C8 1.389(3) . ?
C7 C12 1.522(3) . ?
C8 H8 0.9500 . ?
C8 C9 1.380(3) . ?
C9 H9 0.9500 . ?
C9 C10 1.375(3) . ?
C10 H10 0.9500 . ?
C10 C11 1.390(3) . ?
C11 C15 1.516(3) . ?
C12 H12 1.0000 . ?
C12 C13 1.521(3) . ?
C12 C14 1.527(3) . ?
C13 H13A 0.9800 . ?
C13 H13B 0.9800 . ?
C13 H13C 0.9800 . ?
C14 H14A 0.9800 . ?
C14 H14B 0.9800 . ?
C14 H14C 0.9800 . ?
C15 H15 1.0000 . ?
C15 C16 1.523(3) . ?
C15 C17 1.534(3) . ?
C16 H16A 0.9800 . ?
C16 H16B 0.9800 . ?
C16 H16C 0.9800 . ?
C17 H17A 0.9800 . ?
C17 H17B 0.9800 . ?
C17 H17C 0.9800 . ?
C18 H18A 0.9900 . ?
C18 H18B 0.9900 . ?
C18 C19 1.481(3) . ?
C19 C20 1.388(3) . ?
C20 H20 0.9500 . ?
C20 C21 1.367(4) . ?
C21 H21 0.9500 . ?
C21 C22 1.373(4) . ?
C22 H22 0.9500 . ?
C22 C23 1.377(3) . ?
C23 H23 0.9500 . ?
N4 C25 1.332(3) . ?
N4 C29 1.449(3) . ?
N4 Cu2 1.971(5) . ?
N4 Cu3 1.937(6) . ?
N5 C27 1.320(3) . ?
N5 C41 1.455(3) . ?
N5 Cu2 1.942(6) . ?
N5 Cu3 1.920(8) . ?
N6 C42 1.334(3) . ?
N6 C46 1.346(3) . ?
N6 Cu2 2.011(5) . ?
N6 Cu3 2.065(6) . ?
C24 H24A 0.9800 . ?
C24 H24B 0.9800 . ?
C24 H24C 0.9800 . ?
C24 C25 1.517(3) . ?
C25 C26 1.393(3) . ?
C26 H26 0.9500 . ?
C26 C27 1.387(3) . ?
C27 C28 1.510(3) . ?
C28 H28A 0.9800 . ?
C28 H28B 0.9800 . ?
C28 H28C 0.9800 . ?
C29 C30 1.402(4) . ?
C29 C34 1.392(4) . ?
C30 C31 1.393(3) . ?
C30 C35 1.518(4) . ?
C31 H31 0.9500 . ?
C31 C32 1.375(4) . ?
C32 H32 0.9500 . ?
C32 C33 1.364(4) . ?
C33 H33 0.9500 . ?
C33 C34 1.401(3) . ?
C34 C38 1.500(4) . ?
C35 H35 1.0000 . ?
C35 C36 1.530(4) . ?
C35 C37 1.526(4) . ?
C36 H36A 0.9800 . ?
C36 H36B 0.9800 . ?
C36 H36C 0.9800 . ?
C37 H37A 0.9800 . ?
C37 H37B 0.9800 . ?
C37 H37C 0.9800 . ?
C38 H38 1.0000 . ?
C38 C39 1.527(4) . ?
C38 C40 1.515(5) . ?
C39 H39A 0.9800 . ?
C39 H39B 0.9800 . ?
C39 H39C 0.9800 . ?
C40 H40A 0.9800 . ?
C40 H40B 0.9800 . ?
C40 H40C 0.9800 . ?
C41 H41A 0.9900 . ?
C41 H41B 0.9900 . ?
C41 C42 1.492(3) . ?
C42 C43 1.386(3) . ?
C43 H43 0.9500 . ?
C43 C44 1.370(3) . ?
C44 H44 0.9500 . ?
C44 C45 1.379(4) . ?
C45 H45 0.9500 . ?
C45 C46 1.373(3) . ?
C46 H46 0.9500 . ?
Cu2 Cl2 2.253(7) . ?
Cu3 Cl3 2.239(11) . ?

loop_
_geom_torsion_atom_site_label_1
_geom_torsion_atom_site_label_2
_geom_torsion_atom_site_label_3
_geom_torsion_atom_site_label_4
_geom_torsion
_geom_torsion_site_symmetry_1
_geom_torsion_site_symmetry_2
_geom_torsion_site_symmetry_3
_geom_torsion_site_symmetry_4
_geom_torsion_publ_flag
Cu1 N1 C2 C1 -173.56(15) . . . . ?
Cu1 N1 C2 C3 3.5(3) . . . . ?
Cu1 N1 C6 C7 89.8(2) . . . . ?
Cu1 N1 C6 C11 -91.6(2) . . . . ?
Cu1 N2 C4 C3 4.1(3) . . . . ?
Cu1 N2 C4 C5 -177.77(16) . . . . ?
Cu1 N2 C18 C19 -2.6(2) . . . . ?
Cu1 N3 C19 C18 -1.5(2) . . . . ?
Cu1 N3 C19 C20 -179.96(17) . . . . ?
Cu1 N3 C23 C22 178.93(19) . . . . ?
N1 C2 C3 C4 -8.4(4) . . . . ?
N1 C6 C7 C8 174.92(19) . . . . ?
N1 C6 C7 C12 -5.6(3) . . . . ?
N1 C6 C11 C10 -175.79(18) . . . . ?
N1 C6 C11 C15 3.5(3) . . . . ?
N2 C18 C19 N3 2.6(3) . . . . ?
N2 C18 C19 C20 -178.9(2) . . . . ?
N3 C19 C20 C21 0.8(4) . . . . ?
C1 C2 C3 C4 168.8(2) . . . . ?
C2 N1 C6 C7 -88.4(2) . . . . ?
C2 N1 C6 C11 90.3(2) . . . . ?
C2 C3 C4 N2 4.3(4) . . . . ?
C2 C3 C4 C5 -173.9(2) . . . . ?
C4 N2 C18 C19 175.69(18) . . . . ?
C6 N1 C2 C1 4.5(3) . . . . ?
C6 N1 C2 C3 -178.44(19) . . . . ?
C6 C7 C8 C9 2.1(3) . . . . ?
C6 C7 C12 C13 131.6(2) . . . . ?
C6 C7 C12 C14 -104.5(2) . . . . ?
C6 C11 C15 C16 -105.6(2) . . . . ?
C6 C11 C15 C17 129.7(2) . . . . ?
C7 C6 C11 C10 2.8(3) . . . . ?
C7 C6 C11 C15 -177.95(19) . . . . ?
C7 C8 C9 C10 0.4(4) . . . . ?
C8 C7 C12 C13 -49.0(3) . . . . ?
C8 C7 C12 C14 74.9(3) . . . . ?
C8 C9 C10 C11 -1.3(4) . . . . ?
C9 C10 C11 C6 -0.3(3) . . . . ?
C9 C10 C11 C15 -179.5(2) . . . . ?
C10 C11 C15 C16 73.7(3) . . . . ?
C10 C11 C15 C17 -51.0(3) . . . . ?
C11 C6 C7 C8 -3.7(3) . . . . ?
C11 C6 C7 C12 175.77(19) . . . . ?
C12 C7 C8 C9 -177.4(2) . . . . ?
C18 N2 C4 C3 -174.0(2) . . . . ?
C18 N2 C4 C5 4.1(3) . . . . ?
C18 C19 C20 C21 -177.6(2) . . . . ?
C19 N3 C23 C22 0.1(4) . . . . ?
C19 C20 C21 C22 0.2(4) . . . . ?
C20 C21 C22 C23 -1.0(4) . . . . ?
C21 C22 C23 N3 1.0(4) . . . . ?
C23 N3 C19 C18 177.5(2) . . . . ?
C23 N3 C19 C20 -0.9(3) . . . . ?
N4 C25 C26 C27 2.0(4) . . . . ?
N4 C29 C30 C31 176.2(2) . . . . ?
N4 C29 C30 C35 -3.7(3) . . . . ?
N4 C29 C34 C33 -176.6(2) . . . . ?
N4 C29 C34 C38 4.1(4) . . . . ?
N5 C41 C42 N6 -0.3(3) . . . . ?
N5 C41 C42 C43 179.81(19) . . . . ?
N6 C42 C43 C44 1.5(3) . . . . ?
C24 C25 C26 C27 -176.8(3) . . . . ?
C25 N4 C29 C30 -89.9(3) . . . . ?
C25 N4 C29 C34 90.1(3) . . . . ?
C25 C26 C27 N5 0.2(4) . . . . ?
C25 C26 C27 C28 179.5(2) . . . . ?
C27 N5 C41 C42 -168.90(19) . . . . ?
C29 N4 C25 C24 -2.6(4) . . . . ?
C29 N4 C25 C26 178.6(2) . . . . ?
C29 C30 C31 C32 1.1(4) . . . . ?
C29 C30 C35 C36 105.8(3) . . . . ?
C29 C30 C35 C37 -129.8(3) . . . . ?
C29 C34 C38 C39 -124.7(3) . . . . ?
C29 C34 C38 C40 110.0(3) . . . . ?
C30 C29 C34 C33 3.4(4) . . . . ?
C30 C29 C34 C38 -175.9(2) . . . . ?
C30 C31 C32 C33 1.8(4) . . . . ?
C31 C30 C35 C36 -74.0(3) . . . . ?
C31 C30 C35 C37 50.3(3) . . . . ?
C31 C32 C33 C34 -2.2(4) . . . . ?
C32 C33 C34 C29 -0.4(4) . . . . ?
C32 C33 C34 C38 178.9(2) . . . . ?
C33 C34 C38 C39 55.9(4) . . . . ?
C33 C34 C38 C40 -69.3(3) . . . . ?
C34 C29 C30 C31 -3.7(3) . . . . ?
C34 C29 C30 C35 176.4(2) . . . . ?
C35 C30 C31 C32 -179.0(2) . . . . ?
C41 N5 C27 C26 178.1(2) . . . . ?
C41 N5 C27 C28 -1.2(3) . . . . ?
C41 C42 C43 C44 -178.6(2) . . . . ?
C42 N6 C46 C45 0.3(3) . . . . ?
C42 C43 C44 C45 0.3(4) . . . . ?
C43 C44 C45 C46 -1.7(4) . . . . ?
C44 C45 C46 N6 1.5(4) . . . . ?
C46 N6 C42 C41 178.30(19) . . . . ?
C46 N6 C42 C43 -1.8(3) . . . . ?
Cu2 N4 C25 C24 174.2(3) . . . . ?
Cu2 N4 C25 C26 -4.6(4) . . . . ?
Cu2 N4 C29 C30 93.1(3) . . . . ?
Cu2 N4 C29 C34 -86.9(3) . . . . ?
Cu2 N5 C27 C26 0.6(4) . . . . ?
Cu2 N5 C27 C28 -178.7(3) . . . . ?
Cu2 N5 C41 C42 8.8(3) . . . . ?
Cu2 N6 C42 C41 -8.1(3) . . . . ?
Cu2 N6 C42 C43 171.8(3) . . . . ?
Cu2 N6 C46 C45 -172.4(3) . . . . ?
Cu3 N4 C25 C24 177.7(3) . . . . ?
Cu3 N4 C25 C26 -1.1(5) . . . . ?
Cu3 N4 C29 C30 89.8(4) . . . . ?
Cu3 N4 C29 C34 -90.3(4) . . . . ?
Cu3 N5 C27 C26 -3.1(4) . . . . ?
Cu3 N5 C27 C28 177.7(3) . . . . ?
Cu3 N5 C41 C42 12.1(4) . . . . ?
Cu3 N6 C42 C41 -10.6(3) . . . . ?
Cu3 N6 C42 C43 169.4(3) . . . . ?
Cu3 N6 C46 C45 -169.3(3) . . . . ?
